data_9017762
loop_
_publ_author_name
'Pieczka, A.'
'Biagioni, C.'
'Golebiowska, B.'
'Jelen, P.'
'Pasero, M.'
'Sitarz, M.'

_publ_section_title
;
 Parafiniukite, Ca2Mn3(PO4)3Cl, a new member of the apatite supergroup from
 the Szklary pegmatite, Lower Silesia, Poland: description and crystal structure
;
_journal_name_full Minerals
_journal_page_last 485
_journal_volume 8
_journal_year 2018
_chemical_compound_source 'Szklary pegmatite, Lower Silesia, Poland'
_chemical_formula_sum 'Ca2.33 Cl0.48 F0.11 H0.41 Mg0.03 Mn2.63 Na0.01 O12.41 P3'
_chemical_name_mineral Parafiniukite
_space_group_IT_number 176
_space_group_name_Hall '-P 6c'
_space_group_name_H-M_alt 'P 63/m'
_symmetry_space_group_name_H-M 'P 63/m'
_cell_angle_alpha 90
_cell_angle_beta 90
_cell_angle_gamma 120
_cell_formula_units_Z 2
_cell_length_a 9.4900
_cell_length_b 9.4900
_cell_length_c 6.4777
_cell_volume 505.224
_database_code_amcsd 0020737
_exptl_crystal_density_diffrn 3.614
_cod_data_source_file inputs/fixed/downloads/18/18726.cif
_cod_data_source_block 18726
_cod_original_formula_sum 'Ca2.33 Mn2.63 Na.01 Mg.03 P3 O12.41 Cl.48 F.11 H.41'
_cod_database_code 9017762

loop_
_space_group_symop_operation_xyz
x,y,z
-x+y,-x,1/2-z
x-y,x,1/2+z
y,-x+y,-z
-y,x-y,z
x,y,1/2-z
-x,-y,1/2+z
x-y,x,-z
-x+y,-x,z
-y,x-y,1/2-z
y,-x+y,1/2+z
-x,-y,-z

loop_
_atom_site_aniso_label
_atom_site_aniso_U_11
_atom_site_aniso_U_22
_atom_site_aniso_U_33
_atom_site_aniso_U_12
_atom_site_aniso_U_13
_atom_site_aniso_U_23
Ca1 0.00530 0.00530 0.01390 0.00270 0.00000 0.00000
Mn1 0.00530 0.00530 0.01390 0.00270 0.00000 0.00000
Na1 0.00530 0.00530 0.01390 0.00270 0.00000 0.00000
Ca2 0.02080 0.03350 0.01680 0.02060 0.00000 0.00000
Mn2 0.02080 0.03350 0.01680 0.02060 0.00000 0.00000
Mg2 0.02080 0.03350 0.01680 0.02060 0.00000 0.00000
P 0.00430 0.00590 0.02270 0.00410 0.00000 0.00000
O1 0.01100 0.01400 0.01500 0.00900 0.00000 0.00000
O2 0.00900 0.00100 0.06400 0.00200 0.00000 0.00000
O3 0.01100 0.02900 0.02400 0.01400 0.00160 -0.00400

loop_
_atom_site_label
_atom_site_fract_x
_atom_site_fract_y
_atom_site_fract_z
_atom_site_occupancy
_atom_site_U_iso_or_equiv
_atom_site_type_symbol
_atom_site_attached_hydrogens
Ca1 0.66667 0.33333 0.00540 0.62500 0.00820 Ca 0
Mn1 0.66667 0.33333 0.00540 0.37000 0.00820 Mn 0
Na1 0.66667 0.33333 0.00540 0.00500 0.00820 Na 0
Ca2 0.01767 0.26450 0.25000 0.36000 0.02060 Ca 0
Mn2 0.01767 0.26450 0.25000 0.63000 0.02060 Mn 0
Mg2 0.01767 0.26450 0.25000 0.01000 0.02060 Mg 0
P 0.37520 0.40340 0.25000 1.00000 0.01030 P 0
O1 0.50080 0.34650 0.25000 1.00000 0.01190 O 0
O2 0.46210 0.59200 0.25000 1.00000 0.02470 O 0
O3 0.26290 0.34240 0.44030 1.00000 0.01990 O 0
O-H1 0.00000 0.00000 0.25000 0.41000 0.01320 O 1
Cl1 0.00000 0.00000 0.25000 0.28000 0.01320 Cl 0
F1 0.00000 0.00000 0.25000 0.11000 0.01320 F 0
Cl2 0.00000 0.00000 0.18600 0.10000 0.01320 Cl 0

loop_
_cod_changelog_entry_id
_cod_changelog_entry_author
_cod_changelog_entry_date
_cod_changelog_entry_text
1
;cod-tools version 3.8.0
Id: cif_guess_AMCSD_atom_types 9574 2023-05-10 09:00:05Z saulius
;
2023-05-10T18:58:42+03:00
;Derived atom types and hydrogen counts
from atom names that follow the AMCSD naming convention
(Wat == water, O-H == hydroxyl).
;

loop_
_cod_related_entry_id
_cod_related_entry_database
_cod_related_entry_code
1 AMCSD 0020737
